data_4037302
loop_
_publ_author_name
'Yamazaki, Shoko'
'Sugiura, Hirotaka'
'Ohashi, Shinnosuke'
'Ishizuka, Keisuke'
'Saimu, Rina'
'Mikata, Yuji'
'Ogawa, Akiya'

_publ_section_title
;
 Intramolecular [2 + 2] and [4 + 2] Cycloaddition Reactions of
 Cinnamylamides of Ethenetricarboxylate in Sequential Processes.
;
_journal_issue 22
_journal_name_full 'The Journal of organic chemistry'
_journal_page_first 10863
_journal_page_last 10886
_journal_paper_doi 10.1021/acs.joc.6b01947
_journal_volume 81
_journal_year 2016
_chemical_formula_moiety 'C31 H37 N5 O8'
_chemical_formula_sum 'C31 H37 N5 O8'
_chemical_formula_weight 607.66
_space_group_crystal_system triclinic
_space_group_IT_number 2
_space_group_name_Hall '-P 1'
_space_group_name_H-M_alt 'P -1'
_atom_sites_solution_hydrogens geom
_atom_sites_solution_primary direct
_atom_sites_solution_secondary difmap
_cell_angle_alpha 76.989(6)
_cell_angle_beta 62.670(4)
_cell_angle_gamma 72.283(5)
_cell_formula_units_Z 2
_cell_length_a 11.5911(12)
_cell_length_b 12.1293(15)
_cell_length_c 12.5797(13)
_cell_measurement_reflns_used 4274
_cell_measurement_temperature 153
_cell_measurement_theta_max 27.47
_cell_measurement_theta_min 3.13
_cell_volume 1489.0(3)
_computing_cell_refinement CrystalClear
_computing_data_collection 'CrystalClear (Rigaku/MSC Inc., 2006)'
_computing_data_reduction CrystalClear
_computing_molecular_graphics 'CrystalStructure 4.2.1'
_computing_publication_material 'CrystalStructure 4.2.1 (Rigaku, 2016)'
_computing_structure_refinement 'SHELXL97 (Sheldrick, 2008)'
_computing_structure_solution 'SHELXS97 (Sheldrick, 2008)'
_diffrn_ambient_temperature 153
_diffrn_detector_area_resol_mean 7.314
_diffrn_measured_fraction_theta_full 0.953
_diffrn_measured_fraction_theta_max 0.953
_diffrn_measurement_device_type 'Rigaku Mercury70'
_diffrn_measurement_method \w
_diffrn_radiation_type 'Mo K\a'
_diffrn_radiation_wavelength 0.71075
_diffrn_reflns_av_R_equivalents 0.0130
_diffrn_reflns_Laue_measured_fraction_full 0.000
_diffrn_reflns_Laue_measured_fraction_max 0.000
_diffrn_reflns_limit_h_max 11
_diffrn_reflns_limit_h_min -15
_diffrn_reflns_limit_k_max 15
_diffrn_reflns_limit_k_min -15
_diffrn_reflns_limit_l_max 13
_diffrn_reflns_limit_l_min -16
_diffrn_reflns_number 11656
_diffrn_reflns_point_group_measured_fraction_full 0.000
_diffrn_reflns_point_group_measured_fraction_max 0.000
_diffrn_reflns_theta_full 27.480
_diffrn_reflns_theta_max 27.480
_diffrn_reflns_theta_min 3.135
_diffrn_standards_number 0
_exptl_absorpt_coefficient_mu 0.099
_exptl_absorpt_correction_T_max 0.980
_exptl_absorpt_correction_T_min 0.795
_exptl_absorpt_correction_type multi-scan
_exptl_absorpt_process_details 'REQAB (Rigaku, 1998)'
_exptl_crystal_colour colorless
_exptl_crystal_density_diffrn 1.355
_exptl_crystal_density_method 'not measured'
_exptl_crystal_description unknown
_exptl_crystal_F_000 644.00
_exptl_crystal_size_max 0.300
_exptl_crystal_size_mid 0.300
_exptl_crystal_size_min 0.200
_refine_diff_density_max 0.22
_refine_diff_density_min -0.22
_refine_ls_extinction_method none
_refine_ls_goodness_of_fit_ref 1.067
_refine_ls_hydrogen_treatment refxyz
_refine_ls_number_parameters 545
_refine_ls_number_reflns 6497
_refine_ls_number_restraints 0
_refine_ls_R_factor_all 0.0466
_refine_ls_R_factor_gt 0.0404
_refine_ls_shift/su_max 0.000
_refine_ls_structure_factor_coef Fsqd
_refine_ls_weighting_details 'w = 1/[\s^2^(Fo^2^)+(0.0581P)^2^+0.2209P] where P=(Fo^2^+2Fc^2^)/3'
_refine_ls_weighting_scheme calc
_refine_ls_wR_factor_gt 0.1038
_refine_ls_wR_factor_ref 0.1104
_reflns_number_gt 5685
_reflns_number_total 6497
_reflns_threshold_expression F^2^>2.0\s(F^2^)
_cod_data_source_file jo6b01947_si_004.cif
_cod_data_source_block 301X-1-160304
_cod_database_code 4037302

loop_
_space_group_symop_id
_space_group_symop_operation_xyz
1 +X,+Y,+Z
2 -X,-Y,-Z

loop_
_atom_site_label
_atom_site_type_symbol
_atom_site_fract_x
_atom_site_fract_y
_atom_site_fract_z
_atom_site_U_iso_or_equiv
_atom_site_adp_type
_atom_site_occupancy
_atom_site_symmetry_multiplicity
_atom_site_calc_flag
O1 O 1.12447(9) 0.69463(8) 0.42705(9) 0.0350(2) Uani 1 1 d
O2 O 0.85448(10) 0.69220(8) 0.64535(8) 0.0384(2) Uani 1 1 d
O3 O 0.85317(9) 0.87841(7) 0.56598(8) 0.0311(2) Uani 1 1 d
O4 O 0.94925(9) 0.88043(8) 0.28169(8) 0.0333(2) Uani 1 1 d
O5 O 0.72631(9) 0.92608(7) 0.39010(8) 0.0308(2) Uani 1 1 d
O6 O 0.33891(12) 0.86113(11) 0.42521(11) 0.0617(3) Uani 1 1 d
O7 O 0.50450(11) 0.85222(9) 0.25017(10) 0.0478(3) Uani 1 1 d
O8 O 0.90327(9) 0.52577(7) 0.17388(8) 0.0282(2) Uani 1 1 d
N1 N 1.17734(10) 0.61073(9) 0.25952(9) 0.0271(2) Uani 1 1 d
N2 N 0.45143(12) 0.81650(10) 0.35672(11) 0.0360(3) Uani 1 1 d
N3 N 0.87405(10) 0.42991(9) 0.16035(9) 0.0279(2) Uani 1 1 d
N4 N 0.74872(11) 0.43090(11) 0.18089(11) 0.0366(3) Uani 1 1 d
N5 N 0.75554(12) 0.33776(11) 0.14016(11) 0.0393(3) Uani 1 1 d
C1 C 1.09392(12) 0.65551(10) 0.36432(11) 0.0267(3) Uani 1 1 d
C2 C 0.95343(12) 0.64427(10) 0.39673(11) 0.0249(2) Uani 1 1 d
C3 C 0.96307(12) 0.61518(10) 0.27986(11) 0.0245(2) Uani 1 1 d
C4 C 1.11339(12) 0.56636(11) 0.20724(11) 0.0272(3) Uani 1 1 d
C5 C 0.87977(12) 0.53099(10) 0.29820(11) 0.0249(2) Uani 1 1 d
C6 C 1.32107(12) 0.59859(11) 0.20499(12) 0.0292(3) Uani 1 1 d
C7 C 1.37015(12) 0.67805(10) 0.08885(11) 0.0265(3) Uani 1 1 d
C8 C 1.31046(13) 0.80594(11) 0.11078(13) 0.0335(3) Uani 1 1 d
C9 C 1.36240(14) 0.88569(13) -0.00471(16) 0.0428(4) Uani 1 1 d
C10 C 1.51455(15) 0.85868(14) -0.06458(17) 0.0447(4) Uani 1 1 d
C11 C 1.57224(14) 0.73108(13) -0.08658(13) 0.0387(3) Uani 1 1 d
C12 C 1.52268(12) 0.65266(12) 0.03050(12) 0.0310(3) Uani 1 1 d
C13 C 0.85344(12) 0.76907(10) 0.56569(11) 0.0276(3) Uani 1 1 d
C14 C 0.84492(12) 0.75053(10) 0.45383(11) 0.0248(2) Uani 1 1 d
C15 C 0.84951(12) 0.85904(10) 0.36492(11) 0.0248(2) Uani 1 1 d
C16 C 0.86250(15) 0.90676(13) 0.66847(13) 0.0361(3) Uani 1 1 d
C17 C 1.00526(16) 0.87714(15) 0.65071(15) 0.0409(3) Uani 1 1 d
C18 C 0.71704(14) 1.03791(11) 0.31833(13) 0.0340(3) Uani 1 1 d
C19 C 0.57379(16) 1.08645(13) 0.33943(17) 0.0425(4) Uani 1 1 d
C20 C 0.73343(12) 0.57532(10) 0.37465(11) 0.0250(2) Uani 1 1 d
C21 C 0.65892(12) 0.66982(10) 0.32940(12) 0.0272(3) Uani 1 1 d
C22 C 0.52868(12) 0.71530(10) 0.40485(12) 0.0288(3) Uani 1 1 d
C23 C 0.46859(13) 0.67165(11) 0.52372(12) 0.0318(3) Uani 1 1 d
C24 C 0.54354(13) 0.57745(12) 0.56752(12) 0.0325(3) Uani 1 1 d
C25 C 0.67485(12) 0.52887(11) 0.49352(11) 0.0280(3) Uani 1 1 d
C26 C 0.96612(12) 0.33946(10) 0.10011(11) 0.0259(2) Uani 1 1 d
C27 C 0.88793(13) 0.27964(11) 0.08869(11) 0.0306(3) Uani 1 1 d
C28 C 0.94906(16) 0.17937(12) 0.02706(13) 0.0382(3) Uani 1 1 d
C29 C 1.08534(16) 0.14501(12) -0.01765(14) 0.0406(3) Uani 1 1 d
C30 C 1.16248(14) 0.20663(12) -0.00393(13) 0.0363(3) Uani 1 1 d
C31 C 1.10491(13) 0.30575(11) 0.05444(12) 0.0306(3) Uani 1 1 d
H1 H 0.9363(13) 0.5769(12) 0.4610(12) 0.028(3) Uiso 1 1 d
H2 H 0.9326(14) 0.6865(13) 0.2360(13) 0.031(4) Uiso 1 1 d
H3 H 1.1418(14) 0.5927(12) 0.1206(13) 0.029(3) Uiso 1 1 d
H4 H 1.1385(15) 0.4777(14) 0.2168(13) 0.036(4) Uiso 1 1 d
H5 H 0.9146(14) 0.4521(12) 0.3323(12) 0.028(3) Uiso 1 1 d
H6 H 1.3414(14) 0.6195(13) 0.2641(13) 0.032(4) Uiso 1 1 d
H7 H 1.3667(15) 0.5129(14) 0.1903(14) 0.038(4) Uiso 1 1 d
H8 H 1.3424(14) 0.6602(12) 0.0325(12) 0.027(3) Uiso 1 1 d
H9 H 1.3332(17) 0.8229(15) 0.1740(15) 0.048(5) Uiso 1 1 d
H10 H 1.2104(17) 0.8205(14) 0.1475(14) 0.041(4) Uiso 1 1 d
H11 H 1.3300(17) 0.8728(15) -0.0643(15) 0.048(5) Uiso 1 1 d
H12 H 1.3251(18) 0.9654(17) 0.0132(16) 0.056(5) Uiso 1 1 d
H13 H 1.5452(18) 0.9087(16) -0.1424(17) 0.054(5) Uiso 1 1 d
H14 H 1.5432(17) 0.8771(15) -0.0087(16) 0.048(5) Uiso 1 1 d
H15 H 1.6702(18) 0.7136(15) -0.1245(15) 0.047(4) Uiso 1 1 d
H16 H 1.5438(17) 0.7135(14) -0.1441(15) 0.044(4) Uiso 1 1 d
H17 H 1.5539(15) 0.6669(13) 0.0878(14) 0.036(4) Uiso 1 1 d
H18 H 1.5600(16) 0.5690(14) 0.0121(14) 0.041(4) Uiso 1 1 d
H19 H 0.7570(14) 0.7336(12) 0.4854(12) 0.027(3) Uiso 1 1 d
H20 H 0.8249(18) 0.9907(16) 0.6708(15) 0.050(5) Uiso 1 1 d
H21 H 0.8096(16) 0.8624(14) 0.7418(15) 0.042(4) Uiso 1 1 d
H22 H 1.0450(19) 0.7915(18) 0.6424(16) 0.057(5) Uiso 1 1 d
H23 H 1.061(2) 0.9174(17) 0.5764(18) 0.062(5) Uiso 1 1 d
H24 H 1.0084(18) 0.9010(16) 0.7190(17) 0.055(5) Uiso 1 1 d
H25 H 0.7759(18) 1.0266(15) 0.2326(17) 0.049(5) Uiso 1 1 d
H26 H 0.7493(16) 1.0899(14) 0.3460(14) 0.041(4) Uiso 1 1 d
H27 H 0.548(2) 1.0355(18) 0.3110(18) 0.065(6) Uiso 1 1 d
H28 H 0.515(2) 1.0955(17) 0.4273(19) 0.064(6) Uiso 1 1 d
H29 H 0.5633(16) 1.1664(15) 0.2937(15) 0.046(4) Uiso 1 1 d
H30 H 0.6956(14) 0.7040(12) 0.2463(13) 0.026(3) Uiso 1 1 d
H31 H 0.3775(17) 0.7065(14) 0.5728(14) 0.039(4) Uiso 1 1 d
H32 H 0.5020(16) 0.5473(14) 0.6506(15) 0.039(4) Uiso 1 1 d
H33 H 0.7265(15) 0.4628(13) 0.5231(13) 0.032(4) Uiso 1 1 d
H34 H 0.8958(17) 0.1383(15) 0.0138(15) 0.047(5) Uiso 1 1 d
H35 H 1.1308(18) 0.0780(16) -0.0640(16) 0.056(5) Uiso 1 1 d
H36 H 1.2597(18) 0.1795(15) -0.0404(15) 0.047(4) Uiso 1 1 d
H37 H 1.1559(15) 0.3505(13) 0.0625(13) 0.035(4) Uiso 1 1 d

loop_
_atom_site_aniso_label
_atom_site_aniso_U_11
_atom_site_aniso_U_22
_atom_site_aniso_U_33
_atom_site_aniso_U_23
_atom_site_aniso_U_13
_atom_site_aniso_U_12
O1 0.0300(5) 0.0415(5) 0.0365(5) -0.0111(4) -0.0171(4) -0.0025(4)
O2 0.0498(6) 0.0353(5) 0.0273(5) 0.0033(4) -0.0153(4) -0.0124(4)
O3 0.0378(5) 0.0267(4) 0.0309(5) -0.0055(3) -0.0178(4) -0.0030(4)
O4 0.0302(5) 0.0278(4) 0.0328(5) 0.0000(4) -0.0079(4) -0.0053(4)
O5 0.0283(4) 0.0259(4) 0.0307(5) 0.0001(3) -0.0115(4) 0.0001(3)
O6 0.0397(6) 0.0626(8) 0.0597(8) -0.0120(6) -0.0189(6) 0.0200(5)
O7 0.0495(6) 0.0431(6) 0.0446(6) -0.0006(5) -0.0259(5) 0.0047(5)
O8 0.0336(5) 0.0259(4) 0.0254(5) -0.0036(3) -0.0113(4) -0.0082(3)
N1 0.0235(5) 0.0289(5) 0.0258(5) -0.0037(4) -0.0083(4) -0.0048(4)
N2 0.0345(6) 0.0331(6) 0.0412(7) -0.0092(5) -0.0204(5) 0.0025(5)
N3 0.0253(5) 0.0299(5) 0.0294(6) -0.0074(4) -0.0105(4) -0.0061(4)
N4 0.0254(5) 0.0489(7) 0.0357(6) -0.0111(5) -0.0102(5) -0.0082(5)
N5 0.0323(6) 0.0513(7) 0.0382(7) -0.0116(5) -0.0124(5) -0.0139(5)
C1 0.0268(6) 0.0245(5) 0.0274(6) -0.0011(5) -0.0131(5) -0.0027(4)
C2 0.0240(6) 0.0226(5) 0.0247(6) -0.0013(4) -0.0098(5) -0.0026(4)
C3 0.0244(6) 0.0210(5) 0.0253(6) 0.0000(4) -0.0101(5) -0.0036(4)
C4 0.0262(6) 0.0267(6) 0.0253(6) -0.0034(5) -0.0080(5) -0.0056(5)
C5 0.0268(6) 0.0229(5) 0.0235(6) -0.0017(4) -0.0107(5) -0.0039(4)
C6 0.0220(6) 0.0309(6) 0.0298(7) -0.0014(5) -0.0099(5) -0.0024(5)
C7 0.0227(6) 0.0279(6) 0.0279(6) -0.0031(5) -0.0109(5) -0.0041(4)
C8 0.0255(6) 0.0285(6) 0.0427(8) -0.0048(5) -0.0134(6) -0.0019(5)
C9 0.0322(7) 0.0318(7) 0.0594(10) 0.0071(6) -0.0212(7) -0.0061(6)
C10 0.0326(7) 0.0415(8) 0.0586(10) 0.0132(7) -0.0223(7) -0.0150(6)
C11 0.0237(6) 0.0478(8) 0.0370(8) 0.0034(6) -0.0096(6) -0.0085(6)
C12 0.0224(6) 0.0326(6) 0.0331(7) -0.0025(5) -0.0103(5) -0.0024(5)
C13 0.0250(6) 0.0292(6) 0.0244(6) -0.0024(5) -0.0077(5) -0.0053(5)
C14 0.0225(6) 0.0245(5) 0.0245(6) -0.0022(4) -0.0084(5) -0.0042(4)
C15 0.0268(6) 0.0226(5) 0.0241(6) -0.0050(4) -0.0102(5) -0.0033(4)
C16 0.0434(8) 0.0371(7) 0.0321(7) -0.0086(6) -0.0196(6) -0.0057(6)
C17 0.0446(8) 0.0475(9) 0.0372(8) 0.0008(7) -0.0202(7) -0.0185(7)
C18 0.0371(7) 0.0248(6) 0.0316(7) 0.0001(5) -0.0135(6) 0.0006(5)
C19 0.0456(8) 0.0313(7) 0.0560(10) -0.0002(7) -0.0321(8) -0.0019(6)
C20 0.0258(6) 0.0228(5) 0.0273(6) -0.0042(4) -0.0117(5) -0.0050(4)
C21 0.0290(6) 0.0254(6) 0.0282(7) -0.0039(5) -0.0137(5) -0.0042(5)
C22 0.0288(6) 0.0254(6) 0.0364(7) -0.0074(5) -0.0178(5) -0.0022(5)
C23 0.0258(6) 0.0323(6) 0.0349(7) -0.0100(5) -0.0092(5) -0.0044(5)
C24 0.0309(6) 0.0345(7) 0.0282(7) -0.0026(5) -0.0083(5) -0.0091(5)
C25 0.0285(6) 0.0269(6) 0.0284(6) -0.0010(5) -0.0124(5) -0.0069(5)
C26 0.0289(6) 0.0257(5) 0.0223(6) -0.0010(4) -0.0111(5) -0.0057(5)
C27 0.0344(7) 0.0340(6) 0.0269(6) -0.0010(5) -0.0144(5) -0.0117(5)
C28 0.0526(9) 0.0344(7) 0.0357(8) -0.0043(6) -0.0225(7) -0.0141(6)
C29 0.0546(9) 0.0296(7) 0.0365(8) -0.0078(6) -0.0214(7) -0.0013(6)
C30 0.0355(7) 0.0329(7) 0.0353(7) -0.0038(5) -0.0164(6) 0.0018(5)
C31 0.0283(6) 0.0303(6) 0.0323(7) -0.0025(5) -0.0143(5) -0.0035(5)

loop_
_atom_type_symbol
_atom_type_description
_atom_type_scat_dispersion_real
_atom_type_scat_dispersion_imag
_atom_type_scat_source
C C 0.0033 0.0016
;
International Tables for Crystallography
(Vol. C, Tables 4.2.6.8 and 6.1.1.4)
;
H H 0.0000 0.0000
;
International Tables for Crystallography
(Vol. C, Table 6.1.1.4)
;
N N 0.0061 0.0033
;
International Tables for Crystallography
(Vol. C, Tables 4.2.6.8 and 6.1.1.4)
;
O O 0.0106 0.0060
;
International Tables for Crystallography
(Vol. C, Tables 4.2.6.8 and 6.1.1.4)
;

loop_
_geom_angle_atom_site_label_1
_geom_angle_atom_site_label_2
_geom_angle_atom_site_label_3
_geom_angle
C13 O3 C16 117.20(10)
C15 O5 C18 116.26(10)
N3 O8 C5 113.10(8)
C1 N1 C6 124.01(11)
C1 N1 C4 114.28(10)
C6 N1 C4 121.57(10)
O6 N2 O7 123.55(12)
O6 N2 C22 118.22(12)
O7 N2 C22 118.23(11)
N4 N3 C26 112.64(10)
N4 N3 O8 120.97(10)
C26 N3 O8 124.57(10)
N5 N4 N3 107.20(11)
N4 N5 C27 108.27(11)
O1 C1 N1 126.42(11)
O1 C1 C2 124.98(11)
N1 C1 C2 108.52(10)
C1 C2 C3 104.05(10)
C1 C2 C14 112.60(10)
C3 C2 C14 116.99(9)
C1 C2 H1 106.5(8)
C3 C2 H1 110.7(8)
C14 C2 H1 105.7(8)
C5 C3 C2 114.39(10)
C5 C3 C4 112.21(10)
C2 C3 C4 104.32(9)
C5 C3 H2 107.0(8)
C2 C3 H2 109.5(8)
C4 C3 H2 109.3(8)
N1 C4 C3 103.94(10)
N1 C4 H3 111.7(8)
C3 C4 H3 111.6(8)
N1 C4 H4 109.5(8)
C3 C4 H4 112.1(8)
H3 C4 H4 108.1(12)
O8 C5 C20 110.80(9)
O8 C5 C3 101.66(9)
C20 C5 C3 112.57(10)
O8 C5 H5 109.6(8)
C20 C5 H5 110.9(8)
C3 C5 H5 111.0(8)
N1 C6 C7 113.22(10)
N1 C6 H6 106.1(9)
C7 C6 H6 108.9(9)
N1 C6 H7 108.3(9)
C7 C6 H7 110.8(9)
H6 C6 H7 109.4(12)
C6 C7 C8 111.44(11)
C6 C7 C12 110.36(10)
C8 C7 C12 110.65(10)
C6 C7 H8 107.8(8)
C8 C7 H8 109.1(8)
C12 C7 H8 107.4(8)
C7 C8 C9 111.54(12)
C7 C8 H9 109.1(10)
C9 C8 H9 109.9(10)
C7 C8 H10 109.0(9)
C9 C8 H10 111.5(9)
H9 C8 H10 105.6(13)
C10 C9 C8 111.61(12)
C10 C9 H11 108.0(10)
C8 C9 H11 108.6(10)
C10 C9 H12 111.4(11)
C8 C9 H12 109.1(11)
H11 C9 H12 108.1(15)
C11 C10 C9 110.85(12)
C11 C10 H13 109.9(11)
C9 C10 H13 109.5(11)
C11 C10 H14 110.0(10)
C9 C10 H14 106.7(10)
H13 C10 H14 109.9(14)
C10 C11 C12 110.92(13)
C10 C11 H15 110.8(10)
C12 C11 H15 110.3(10)
C10 C11 H16 109.4(10)
C12 C11 H16 108.6(9)
H15 C11 H16 106.7(13)
C11 C12 C7 110.51(10)
C11 C12 H17 109.4(9)
C7 C12 H17 109.0(9)
C11 C12 H18 108.7(9)
C7 C12 H18 109.3(9)
H17 C12 H18 109.8(13)
O2 C13 O3 125.52(12)
O2 C13 C14 122.29(11)
O3 C13 C14 112.12(10)
C15 C14 C13 112.46(10)
C15 C14 C2 112.53(10)
C13 C14 C2 109.82(9)
C15 C14 H19 108.7(8)
C13 C14 H19 103.6(8)
C2 C14 H19 109.3(8)
O4 C15 O5 124.65(11)
O4 C15 C14 124.88(11)
O5 C15 C14 110.44(10)
O3 C16 C17 110.67(12)
O3 C16 H20 104.9(10)
C17 C16 H20 110.7(10)
O3 C16 H21 108.3(9)
C17 C16 H21 110.3(10)
H20 C16 H21 111.7(14)
C16 C17 H22 110.1(11)
C16 C17 H23 111.8(11)
H22 C17 H23 105.9(16)
C16 C17 H24 108.6(11)
H22 C17 H24 112.0(15)
H23 C17 H24 108.5(15)
O5 C18 C19 107.89(11)
O5 C18 H25 109.0(10)
C19 C18 H25 111.9(10)
O5 C18 H26 107.5(9)
C19 C18 H26 111.1(9)
H25 C18 H26 109.4(14)
C18 C19 H27 108.5(12)
C18 C19 H28 111.0(11)
H27 C19 H28 110.8(16)
C18 C19 H29 109.8(10)
H27 C19 H29 109.4(15)
H28 C19 H29 107.4(14)
C25 C20 C21 119.60(11)
C25 C20 C5 120.41(10)
C21 C20 C5 119.78(11)
C22 C21 C20 118.55(12)
C22 C21 H30 119.3(8)
C20 C21 H30 122.2(8)
C21 C22 C23 123.00(12)
C21 C22 N2 118.13(12)
C23 C22 N2 118.86(11)
C22 C23 C24 117.90(12)
C22 C23 H31 119.9(10)
C24 C23 H31 122.2(10)
C23 C24 C25 120.56(12)
C23 C24 H32 118.0(9)
C25 C24 H32 121.4(9)
C24 C25 C20 120.38(11)
C24 C25 H33 120.8(9)
C20 C25 H33 118.9(9)
N3 C26 C27 102.52(11)
N3 C26 C31 133.57(12)
C27 C26 C31 123.90(12)
N5 C27 C26 109.27(12)
N5 C27 C28 130.87(12)
C26 C27 C28 119.80(13)
C29 C28 C27 116.84(13)
C29 C28 H34 122.0(10)
C27 C28 H34 121.1(10)
C28 C29 C30 122.30(13)
C28 C29 H35 118.7(11)
C30 C29 H35 118.9(11)
C31 C30 C29 121.80(13)
C31 C30 H36 119.6(10)
C29 C30 H36 118.6(10)
C30 C31 C26 115.36(12)
C30 C31 H37 123.1(9)
C26 C31 H37 121.5(9)

loop_
_geom_bond_atom_site_label_1
_geom_bond_atom_site_label_2
_geom_bond_distance
O1 C1 1.2251(15)
O2 C13 1.2072(15)
O3 C13 1.3261(15)
O3 C16 1.4639(16)
O4 C15 1.2038(15)
O5 C15 1.3397(14)
O5 C18 1.4545(15)
O6 N2 1.2186(16)
O7 N2 1.2273(16)
O8 N3 1.3703(13)
O8 C5 1.4719(14)
N1 C1 1.3417(16)
N1 C6 1.4541(15)
N1 C4 1.4565(16)
N2 C22 1.4728(16)
N3 N4 1.3502(15)
N3 C26 1.3549(16)
N4 N5 1.3093(17)
N5 C27 1.3805(18)
C1 C2 1.5288(16)
C2 C3 1.5353(17)
C2 C14 1.5361(16)
C2 H1 1.007(14)
C3 C5 1.5225(16)
C3 C4 1.5411(16)
C3 H2 0.977(15)
C4 H3 0.988(15)
C4 H4 1.020(16)
C5 C20 1.5071(16)
C5 H5 1.001(14)
C6 C7 1.5244(17)
C6 H6 0.977(15)
C6 H7 1.028(16)
C7 C8 1.5249(17)
C7 C12 1.5291(16)
C7 H8 0.987(14)
C8 C9 1.526(2)
C8 H9 1.021(17)
C8 H10 1.005(17)
C9 C10 1.525(2)
C9 H11 1.036(18)
C9 H12 0.963(19)
C10 C11 1.521(2)
C10 H13 0.998(19)
C10 H14 0.991(18)
C11 C12 1.5261(19)
C11 H15 0.981(18)
C11 H16 1.003(17)
C12 H17 1.007(16)
C12 H18 1.009(16)
C13 C14 1.5244(17)
C14 C15 1.5202(16)
C14 H19 0.978(14)
C16 C17 1.501(2)
C16 H20 0.979(18)
C16 H21 0.986(17)
C17 H22 1.01(2)
C17 H23 0.98(2)
C17 H24 0.985(19)
C18 C19 1.498(2)
C18 H25 0.991(18)
C18 H26 1.010(17)
C19 H27 0.96(2)
C19 H28 1.01(2)
C19 H29 1.014(18)
C20 C25 1.3913(17)
C20 C21 1.3924(16)
C21 C22 1.3774(18)
C21 H30 0.974(14)
C22 C23 1.3831(19)
C23 C24 1.3841(19)
C23 H31 0.960(16)
C24 C25 1.3894(18)
C24 H32 0.965(16)
C25 H33 0.958(15)
C26 C27 1.3912(17)
C26 C31 1.3935(17)
C27 C28 1.4064(19)
C28 C29 1.369(2)
C28 H34 0.988(17)
C29 C30 1.412(2)
C29 H35 0.974(19)
C30 C31 1.3744(19)
C30 H36 0.978(17)
C31 H37 0.964(16)

loop_
_geom_torsion_atom_site_label_1
_geom_torsion_atom_site_label_2
_geom_torsion_atom_site_label_3
_geom_torsion_atom_site_label_4
_geom_torsion
C5 O8 N3 N4 86.14(13)
C5 O8 N3 C26 -110.36(12)
C26 N3 N4 N5 3.28(15)
O8 N3 N4 N5 168.61(10)
N3 N4 N5 C27 -2.47(14)
C6 N1 C1 O1 1.89(19)
C4 N1 C1 O1 177.59(12)
C6 N1 C1 C2 -175.27(10)
C4 N1 C1 C2 0.42(13)
O1 C1 C2 C3 168.81(11)
N1 C1 C2 C3 -13.98(12)
O1 C1 C2 C14 41.15(16)
N1 C1 C2 C14 -141.64(10)
C1 C2 C3 C5 144.04(10)
C14 C2 C3 C5 -91.07(12)
C1 C2 C3 C4 21.07(11)
C14 C2 C3 C4 145.96(10)
C1 N1 C4 C3 13.26(13)
C6 N1 C4 C3 -170.93(10)
C5 C3 C4 N1 -145.22(10)
C2 C3 C4 N1 -20.84(11)
N3 O8 C5 C20 -79.33(11)
N3 O8 C5 C3 160.83(9)
C2 C3 C5 O8 176.98(9)
C4 C3 C5 O8 -64.43(11)
C2 C3 C5 C20 58.40(13)
C4 C3 C5 C20 176.98(10)
C1 N1 C6 C7 -112.29(13)
C4 N1 C6 C7 72.32(15)
N1 C6 C7 C8 61.93(14)
N1 C6 C7 C12 -174.71(11)
C6 C7 C8 C9 178.43(11)
C12 C7 C8 C9 55.24(15)
C7 C8 C9 C10 -54.42(18)
C8 C9 C10 C11 54.87(19)
C9 C10 C11 C12 -56.68(17)
C10 C11 C12 C7 57.86(16)
C6 C7 C12 C11 179.33(12)
C8 C7 C12 C11 -56.85(15)
C16 O3 C13 O2 3.65(19)
C16 O3 C13 C14 -179.33(10)
O2 C13 C14 C15 -178.24(12)
O3 C13 C14 C15 4.64(14)
O2 C13 C14 C2 -52.10(16)
O3 C13 C14 C2 130.77(11)
C1 C2 C14 C15 68.78(13)
C3 C2 C14 C15 -51.69(14)
C1 C2 C14 C13 -57.32(13)
C3 C2 C14 C13 -177.79(9)
C18 O5 C15 O4 -6.91(18)
C18 O5 C15 C14 174.86(10)
C13 C14 C15 O4 93.48(14)
C2 C14 C15 O4 -31.18(17)
C13 C14 C15 O5 -88.30(12)
C2 C14 C15 O5 147.04(10)
C13 O3 C16 C17 83.08(15)
C15 O5 C18 C19 167.06(12)
O8 C5 C20 C25 142.05(11)
C3 C5 C20 C25 -104.87(13)
O8 C5 C20 C21 -43.37(14)
C3 C5 C20 C21 69.71(14)
C25 C20 C21 C22 0.54(18)
C5 C20 C21 C22 -174.09(11)
C20 C21 C22 C23 0.23(19)
C20 C21 C22 N2 178.98(10)
O6 N2 C22 C21 -175.71(13)
O7 N2 C22 C21 3.37(18)
O6 N2 C22 C23 3.09(19)
O7 N2 C22 C23 -177.83(12)
C21 C22 C23 C24 -0.5(2)
N2 C22 C23 C24 -179.19(11)
C22 C23 C24 C25 -0.1(2)
C23 C24 C25 C20 0.9(2)
C21 C20 C25 C24 -1.08(18)
C5 C20 C25 C24 173.52(11)
N4 N3 C26 C27 -2.58(14)
O8 N3 C26 C27 -167.28(10)
N4 N3 C26 C31 176.34(13)
O8 N3 C26 C31 11.6(2)
N4 N5 C27 C26 0.93(15)
N4 N5 C27 C28 -176.18(14)
N3 C26 C27 N5 0.98(13)
C31 C26 C27 N5 -178.07(11)
N3 C26 C27 C28 178.47(12)
C31 C26 C27 C28 -0.59(19)
N5 C27 C28 C29 177.76(14)
C26 C27 C28 C29 0.90(19)
C27 C28 C29 C30 -0.3(2)
C28 C29 C30 C31 -0.6(2)
C29 C30 C31 C26 0.92(19)
N3 C26 C31 C30 -179.06(13)
C27 C26 C31 C30 -0.33(18)
